data_4345363
loop_
_publ_author_name
'Botezat, Olga'
'van Leusen, Jan'
'Kravtsov, Victor Ch'
'K\"ogerler, Paul'
'Baca, Svetlana G.'

_publ_section_title
;
 Ultralarge 3d/4f Coordination Wheels: From Carboxylate/Amino
 Alcohol-Supported {Fe4Ln2} to {Fe18Ln6} Rings.
;
_journal_issue 4
_journal_name_full 'Inorganic chemistry'
_journal_page_first 1814
_journal_page_last 1822
_journal_paper_doi 10.1021/acs.inorgchem.6b02100
_journal_volume 56
_journal_year 2017
_chemical_formula_sum 'C58 H118 Dy2 Fe4 N16 O26'
_chemical_formula_weight 2004.08
_chemical_name_systematic
; 
 ? 
;
_space_group_IT_number 2
_symmetry_cell_setting triclinic
_symmetry_space_group_name_Hall '-P 1'
_symmetry_space_group_name_H-M 'P -1'
_atom_sites_solution_hydrogens geom
_atom_sites_solution_primary direct
_atom_sites_solution_secondary difmap
_audit_creation_method SHELXL-97
_cell_angle_alpha 116.359(2)
_cell_angle_beta 97.806(2)
_cell_angle_gamma 101.110(2)
_cell_formula_units_Z 1
_cell_length_a 12.402(3)
_cell_length_b 13.8712(17)
_cell_length_c 14.0060(17)
_cell_measurement_reflns_used 8698
_cell_measurement_temperature 100(2)
_cell_measurement_theta_max 25.10
_cell_measurement_theta_min 2.10
_cell_volume 2050.2(6)
_computing_cell_refinement 'Bruker SMART'
_computing_data_collection 'Bruker SMART'
_computing_data_reduction 'Bruker SAINT'
_computing_molecular_graphics 'Bruker SHELXTL'
_computing_publication_material 'Bruker SHELXTL'
_computing_structure_refinement 'SHELXL-97 (Sheldrick, 2008)'
_computing_structure_solution 'SHELXS-97 (Sheldrick, 2008)'
_diffrn_ambient_temperature 100(2)
_diffrn_measured_fraction_theta_full 0.997
_diffrn_measured_fraction_theta_max 0.997
_diffrn_measurement_device_type 'CCD area detector'
_diffrn_measurement_method 'phi and omega scans'
_diffrn_radiation_monochromator graphite
_diffrn_radiation_source 'fine-focus sealed tube'
_diffrn_radiation_type MoK\a
_diffrn_radiation_wavelength 0.71073
_diffrn_reflns_av_R_equivalents 0.0406
_diffrn_reflns_av_sigmaI/netI 0.0443
_diffrn_reflns_limit_h_max 14
_diffrn_reflns_limit_h_min -14
_diffrn_reflns_limit_k_max 16
_diffrn_reflns_limit_k_min -16
_diffrn_reflns_limit_l_max 16
_diffrn_reflns_limit_l_min -16
_diffrn_reflns_number 20885
_diffrn_reflns_theta_full 25.00
_diffrn_reflns_theta_max 25.00
_diffrn_reflns_theta_min 2.08
_exptl_absorpt_coefficient_mu 2.569
_exptl_absorpt_correction_T_max 0.526
_exptl_absorpt_correction_T_min 0.467
_exptl_absorpt_correction_type multi-scan
_exptl_absorpt_process_details sadabs
_exptl_crystal_colour yellow
_exptl_crystal_density_diffrn 1.623
_exptl_crystal_density_method 'not measured'
_exptl_crystal_description block
_exptl_crystal_F_000 1022
_exptl_crystal_size_max 0.3
_exptl_crystal_size_mid 0.28
_exptl_crystal_size_min 0.25
_refine_diff_density_max 3.718
_refine_diff_density_min -1.894
_refine_diff_density_rms 0.149
_refine_ls_extinction_method none
_refine_ls_goodness_of_fit_ref 1.172
_refine_ls_hydrogen_treatment constr
_refine_ls_matrix_type full
_refine_ls_number_parameters 529
_refine_ls_number_reflns 7203
_refine_ls_number_restraints 273
_refine_ls_restrained_S_all 1.174
_refine_ls_R_factor_all 0.0635
_refine_ls_R_factor_gt 0.0578
_refine_ls_shift/su_max 0.000
_refine_ls_shift/su_mean 0.000
_refine_ls_structure_factor_coef Fsqd
_refine_ls_weighting_details 'calc w=1/[\s^2^(Fo^2^)+(0.0165P)^2^+22.4900P] where P=(Fo^2^+2Fc^2^)/3'
_refine_ls_weighting_scheme calc
_refine_ls_wR_factor_gt 0.1207
_refine_ls_wR_factor_ref 0.1230
_reflns_number_gt 6677
_reflns_number_total 7203
_reflns_threshold_expression >2sigma(I)
_cod_data_source_file ic6b02100_si_002.cif
_cod_data_source_block sb438a
_cod_depositor_comments
;
The following automatic conversions were performed:

'_symmetry_cell_setting' value 'Triclinic' changed to 'triclinic'
according to
/home/data/users/saulius/crontab/automatic-downloads/current/ACS/lib/dictionaries/cif_core.dic
dictionary named 'cif_core.dic' version 2.4.2 from 2011-04-26.

Automatic conversion script
Id: cif_fix_values 4973 2017-02-22 13:04:09Z antanas 
;
_cod_original_sg_symbol_H-M P-1
_cod_database_code 4345363

loop_
_symmetry_equiv_pos_as_xyz
'x, y, z'
'-x, -y, -z'

loop_
_atom_site_label
_atom_site_type_symbol
_atom_site_fract_x
_atom_site_fract_y
_atom_site_fract_z
_atom_site_U_iso_or_equiv
_atom_site_adp_type
_atom_site_occupancy
_atom_site_symmetry_multiplicity
_atom_site_calc_flag
_atom_site_refinement_flags
_atom_site_disorder_assembly
_atom_site_disorder_group
Dy1 Dy 0.00619(3) 0.31044(3) 0.23945(3) 0.01927(11) Uani 1 1 d . . .
Fe1 Fe -0.19277(9) 0.25210(8) 0.36453(8) 0.0210(2) Uani 1 1 d . . .
Fe2 Fe 0.19740(9) 0.56650(9) 0.39103(8) 0.0212(2) Uani 1 1 d . B .
C1 C -0.0410(7) 0.4194(6) 0.0745(6) 0.0262(16) Uani 1 1 d U . .
H1A H -0.0843 0.4472 0.0323 0.031 Uiso 1 1 calc R . .
H1B H 0.0000 0.3717 0.0263 0.031 Uiso 1 1 calc R . .
C2 C 0.0443(7) 0.5187(6) 0.1753(6) 0.0264(16) Uani 1 1 d U . .
H2A H 0.1104 0.5479 0.1535 0.032 Uiso 1 1 calc R . .
H2B H 0.0087 0.5797 0.2095 0.032 Uiso 1 1 calc R . .
C3 C -0.1915(7) 0.4179(6) 0.1697(6) 0.0248(16) Uani 1 1 d U . .
H3A H -0.2531 0.4201 0.1183 0.030 Uiso 1 1 calc R . .
H3B H -0.1442 0.4960 0.2202 0.030 Uiso 1 1 calc R . .
C4 C -0.2427(6) 0.3681(6) 0.2355(6) 0.0253(16) Uani 1 1 d U . .
H4A H -0.2731 0.4227 0.2906 0.030 Uiso 1 1 calc R . .
H4B H -0.3060 0.2996 0.1860 0.030 Uiso 1 1 calc R . .
C5 C -0.1924(7) 0.2472(6) 0.0097(6) 0.0276(17) Uani 1 1 d U . .
H5A H -0.2087 0.2610 -0.0536 0.033 Uiso 1 1 calc R . .
H5B H -0.2656 0.2236 0.0251 0.033 Uiso 1 1 calc R . .
C6 C -0.1356(7) 0.1537(6) -0.0203(6) 0.0295(17) Uani 1 1 d U . .
H6A H -0.1891 0.0828 -0.0808 0.035 Uiso 1 1 calc R . .
H6B H -0.0682 0.1721 -0.0464 0.035 Uiso 1 1 calc R . .
C7 C 0.2027(7) 0.2574(6) 0.3842(6) 0.0278(17) Uani 1 1 d U . .
H7A H 0.2665 0.2267 0.3940 0.033 Uiso 1 1 calc R . .
H7B H 0.1525 0.2475 0.4304 0.033 Uiso 1 1 calc R . .
C8 C 0.2487(7) 0.3812(6) 0.4219(6) 0.0287(17) Uani 1 1 d U . .
H8A H 0.2740 0.4237 0.5033 0.034 Uiso 1 1 calc R . .
H8B H 0.3149 0.3938 0.3922 0.034 Uiso 1 1 calc R . .
C9 C 0.2175(7) 0.1798(7) 0.1954(6) 0.0306(17) Uani 1 1 d U . .
H9A H 0.2398 0.1106 0.1800 0.037 Uiso 1 1 calc R . .
H9B H 0.2870 0.2442 0.2327 0.037 Uiso 1 1 calc R . .
C10 C 0.1593(7) 0.1717(7) 0.0867(7) 0.0324(18) Uani 1 1 d U . .
H10A H 0.2136 0.1669 0.0403 0.039 Uiso 1 1 calc R . .
H10B H 0.0942 0.1031 0.0459 0.039 Uiso 1 1 calc R . .
C11 C 0.0585(7) 0.0863(6) 0.2413(7) 0.0313(13) Uani 1 1 d U . .
H11A H 0.1014 0.0411 0.2599 0.038 Uiso 1 1 calc R . .
H11B H 0.0221 0.0436 0.1613 0.038 Uiso 1 1 calc R . .
C12 C -0.0341(7) 0.1044(6) 0.3052(7) 0.0313(13) Uani 1 1 d U . .
H12A H -0.0990 0.0355 0.2694 0.038 Uiso 1 1 calc R . .
H12B H -0.0033 0.1205 0.3815 0.038 Uiso 1 1 calc R . .
C13 C -0.3395(8) 0.0434(7) 0.1585(8) 0.040(2) Uani 1 1 d U A .
C14 C -0.4395(8) -0.0529(8) 0.1412(8) 0.050(2) Uani 1 1 d DU . .
C15 C -0.5421(10) -0.0067(11) 0.1697(13) 0.094(4) Uani 1 1 d U A .
H15A H -0.6042 -0.0662 0.1641 0.141 Uiso 1 1 calc R . .
H15B H -0.5678 0.0190 0.1181 0.141 Uiso 1 1 calc R . .
H15C H -0.5190 0.0564 0.2450 0.141 Uiso 1 1 calc R . .
C16 C -0.412(2) -0.074(2) 0.2421(18) 0.086(6) Uani 0.66(3) 1 d PDU A 1
H16A H -0.4767 -0.1313 0.2369 0.129 Uiso 0.66(3) 1 calc PR A 1
H16B H -0.3997 -0.0039 0.3106 0.129 Uiso 0.66(3) 1 calc PR A 1
H16C H -0.3442 -0.0997 0.2418 0.129 Uiso 0.66(3) 1 calc PR A 1
C16' C -0.371(3) -0.115(4) 0.186(4) 0.082(6) Uani 0.34(3) 1 d PDU A 2
H16D H -0.4100 -0.1959 0.1457 0.122 Uiso 0.34(3) 1 calc PR A 2
H16E H -0.3671 -0.0865 0.2645 0.122 Uiso 0.34(3) 1 calc PR A 2
H16F H -0.2944 -0.1020 0.1752 0.122 Uiso 0.34(3) 1 calc PRD A 2
C17 C -0.4689(10) -0.1521(10) 0.0268(10) 0.079(4) Uani 1 1 d U A .
H17A H -0.4069 -0.1871 0.0181 0.118 Uiso 1 1 calc RD . .
H17B H -0.4800 -0.1264 -0.0278 0.118 Uiso 1 1 calc R . .
H17C H -0.5389 -0.2069 0.0158 0.118 Uiso 1 1 calc R . .
C18 C -0.2125(6) 0.1903(7) 0.5457(6) 0.0269(16) Uani 1 1 d U . .
C19 C -0.2230(8) 0.0994(7) 0.5807(7) 0.040(2) Uani 1 1 d U . .
C20 C -0.1944(12) 0.1507(9) 0.7049(8) 0.069(3) Uani 1 1 d U . .
H20A H -0.2065 0.0908 0.7249 0.104 Uiso 1 1 calc R . .
H20B H -0.2434 0.1985 0.7344 0.104 Uiso 1 1 calc R . .
H20C H -0.1148 0.1960 0.7358 0.104 Uiso 1 1 calc R . .
C21 C -0.3503(11) 0.0314(12) 0.5360(13) 0.094(4) Uani 1 1 d U . .
H21A H -0.3708 -0.0052 0.4554 0.140 Uiso 1 1 calc R . .
H21B H -0.3969 0.0822 0.5649 0.140 Uiso 1 1 calc R . .
H21C H -0.3637 -0.0257 0.5596 0.140 Uiso 1 1 calc R . .
C22 C -0.1546(12) 0.0217(10) 0.5298(10) 0.071(4) Uani 1 1 d U . .
H22A H -0.1800 -0.0139 0.4494 0.107 Uiso 1 1 calc R . .
H22B H -0.1647 -0.0361 0.5526 0.107 Uiso 1 1 calc R . .
H22C H -0.0742 0.0641 0.5540 0.107 Uiso 1 1 calc R . .
C23 C 0.3571(8) 0.5140(8) 0.2402(8) 0.042(2) Uani 1 1 d U B .
C24 C 0.4735(8) 0.5718(9) 0.2361(7) 0.064(3) Uani 1 1 d DU . .
C25 C 0.5632(14) 0.566(2) 0.3216(18) 0.090(4) Uani 0.621(19) 1 d PDU B 1
H25A H 0.5507 0.6057 0.3951 0.135 Uiso 0.621(19) 1 calc PR B 1
H25B H 0.6396 0.6013 0.3215 0.135 Uiso 0.621(19) 1 calc PR B 1
H25C H 0.5555 0.4874 0.3018 0.135 Uiso 0.621(19) 1 calc PR B 1
C26 C 0.497(3) 0.7010(13) 0.309(3) 0.090(5) Uani 0.400(19) 1 d PDU B 1
H26A H 0.4422 0.7271 0.2766 0.136 Uiso 0.400(19) 1 calc PR B 1
H26B H 0.5742 0.7394 0.3134 0.136 Uiso 0.400(19) 1 calc PR B 1
H26C H 0.4897 0.7178 0.3833 0.136 Uiso 0.400(19) 1 calc PR B 1
C27 C 0.484(5) 0.551(6) 0.119(2) 0.088(4) Uani 0.22(2) 1 d PDU B 1
H27A H 0.5263 0.4953 0.0907 0.132 Uiso 0.22(2) 1 calc PR B 1
H27B H 0.5244 0.6211 0.1236 0.132 Uiso 0.22(2) 1 calc PR B 1
H27C H 0.4081 0.5219 0.0696 0.132 Uiso 0.22(2) 1 calc PR B 1
C25' C 0.542(3) 0.671(3) 0.3519(19) 0.091(5) Uani 0.379(19) 1 d PDU B 2
H25D H 0.5716 0.7378 0.3457 0.137 Uiso 0.379(19) 1 calc PR B 2
H25E H 0.6057 0.6501 0.3804 0.137 Uiso 0.379(19) 1 calc PR B 2
H25F H 0.4924 0.6857 0.4023 0.137 Uiso 0.379(19) 1 calc PR B 2
C26' C 0.4451(19) 0.630(2) 0.167(2) 0.089(4) Uani 0.600(19) 1 d PDU B 2
H26D H 0.3971 0.5731 0.0935 0.133 Uiso 0.600(19) 1 calc PR B 2
H26E H 0.5157 0.6684 0.1588 0.133 Uiso 0.600(19) 1 calc PR B 2
H26F H 0.4049 0.6845 0.2036 0.133 Uiso 0.600(19) 1 calc PR B 2
C27' C 0.5149(15) 0.4802(14) 0.1478(15) 0.092(4) Uani 0.78(2) 1 d PDU B 2
H27D H 0.5216 0.4228 0.1691 0.138 Uiso 0.78(2) 1 calc PR B 2
H27E H 0.5890 0.5149 0.1427 0.138 Uiso 0.78(2) 1 calc PR B 2
H27F H 0.4599 0.4454 0.0762 0.138 Uiso 0.78(2) 1 calc PR B 2
C28 C 0.159(2) 0.228(2) 0.7462(14) 0.114(8) Uani 0.59(2) 1 d PDU C 1
H28A H 0.1505 0.1525 0.7377 0.170 Uiso 0.59(2) 1 calc PR C 1
H28B H 0.2181 0.2444 0.7111 0.170 Uiso 0.59(2) 1 calc PR C 1
H28C H 0.0871 0.2313 0.7114 0.170 Uiso 0.59(2) 1 calc PR C 1
C28' C 0.130(3) 0.222(2) 0.841(3) 0.114(8) Uani 0.41(2) 1 d PDU C 2
H28D H 0.1352 0.1577 0.7756 0.171 Uiso 0.41(2) 1 calc PR C 2
H28E H 0.0536 0.2313 0.8299 0.171 Uiso 0.41(2) 1 calc PR C 2
H28F H 0.1456 0.2106 0.9051 0.171 Uiso 0.41(2) 1 calc PR C 2
C29 C 0.1924(18) 0.3110(12) 0.8643(18) 0.142(8) Uani 0.59(2) 1 d PDU C 1
H29A H 0.2722 0.3098 0.8802 0.170 Uiso 0.59(2) 1 calc PRD C 1
H29B H 0.1528 0.2629 0.8913 0.170 Uiso 0.59(2) 1 calc PRD C 1
C29' C 0.2140(2) 0.3245(2) 0.8610(2) 0.142(8) Uani 0.41(2) 1 d PDU C 2
H29C H 0.1997 0.3363 0.7963 0.170 Uiso 0.41(2) 1 calc PR C 2
H29D H 0.2915 0.3162 0.8726 0.170 Uiso 0.41(2) 1 calc PR C 2
O1 O 0.0804(2) 0.4831(2) 0.2521(2) 0.0235(11) Uani 1 1 d R . .
O2 O -0.1562(2) 0.3410(2) 0.2900(2) 0.0219(11) Uani 1 1 d R . .
O3 O -0.1017(2) 0.1394(2) 0.0733(2) 0.0269(12) Uani 1 1 d R . .
H3C H -0.1631 0.1007 0.0763 0.032 Uiso 1 1 d R . .
O4 O 0.1627(4) 0.4197(4) 0.3843(4) 0.0221(11) Uani 1 1 d . . .
O5 O 0.1204(5) 0.2685(4) 0.1097(4) 0.0286(12) Uani 1 1 d . . .
H5C H 0.1763 0.3270 0.1308 0.034 Uiso 1 1 d R . .
O6 O -0.0707(4) 0.1943(4) 0.3070(4) 0.0256(11) Uani 1 1 d . . .
O7 O -0.3244(5) 0.1359(4) 0.2466(5) 0.0341(13) Uani 1 1 d . . .
O8 O -0.2845(5) 0.0216(6) 0.0854(5) 0.0485(16) Uani 1 1 d . . .
O9 O -0.2068(4) 0.1610(4) 0.4473(4) 0.0263(12) Uani 1 1 d . . .
O10 O 0.2122(4) 0.7133(4) 0.3838(4) 0.0259(11) Uani 1 1 d . . .
O11 O 0.3361(5) 0.5551(5) 0.3348(4) 0.0335(13) Uani 1 1 d . . .
O12 O 0.2911(5) 0.4331(6) 0.1526(5) 0.0472(16) Uani 1 1 d . . .
O13 O 0.2044(10) 0.4243(7) 0.9623(6) 0.128(4) Uani 1 1 d D . .
H13D H 0.2367 0.4193 1.0127 0.153 Uiso 1 1 d RD C .
N1 N -0.1209(5) 0.3515(5) 0.1063(5) 0.0239(13) Uani 1 1 d . . .
N2 N 0.1383(5) 0.1947(5) 0.2676(5) 0.0254(14) Uani 1 1 d . . .
N3 N 0.0768(5) 0.6156(5) 0.4857(5) 0.0194(12) Uani 1 1 d . . .
N4 N -0.0046(6) 0.6346(5) 0.4458(5) 0.0274(14) Uani 1 1 d . B .
N5 N -0.0813(7) 0.6536(7) 0.4092(6) 0.0436(19) Uani 1 1 d . . .
N6 N 0.2980(5) 0.6566(5) 0.5525(5) 0.0231(13) Uani 1 1 d . . .
N7 N 0.4023(8) 0.6828(9) 0.5845(8) 0.076(2) Uani 1 1 d . B .
N8 N 0.4955(7) 0.7055(9) 0.6147(8) 0.076(2) Uani 1 1 d . . .

loop_
_atom_site_aniso_label
_atom_site_aniso_U_11
_atom_site_aniso_U_22
_atom_site_aniso_U_33
_atom_site_aniso_U_23
_atom_site_aniso_U_13
_atom_site_aniso_U_12
Dy1 0.02567(19) 0.02144(18) 0.01878(18) 0.01334(14) 0.01050(13) 0.01127(14)
Fe1 0.0271(6) 0.0227(5) 0.0201(5) 0.0146(4) 0.0092(4) 0.0086(4)
Fe2 0.0255(6) 0.0248(5) 0.0206(5) 0.0148(5) 0.0102(4) 0.0099(4)
C1 0.036(4) 0.034(4) 0.020(4) 0.020(3) 0.014(3) 0.012(3)
C2 0.034(4) 0.034(4) 0.025(4) 0.025(3) 0.011(3) 0.010(3)
C3 0.032(4) 0.025(4) 0.025(4) 0.016(3) 0.010(3) 0.012(3)
C4 0.028(4) 0.031(4) 0.026(4) 0.017(3) 0.013(3) 0.013(3)
C5 0.035(4) 0.034(4) 0.021(4) 0.018(3) 0.009(3) 0.011(3)
C6 0.037(5) 0.026(4) 0.028(4) 0.013(3) 0.017(4) 0.011(3)
C7 0.035(4) 0.029(4) 0.027(4) 0.016(3) 0.010(3) 0.016(3)
C8 0.034(4) 0.030(4) 0.027(4) 0.017(3) 0.003(3) 0.016(3)
C9 0.028(4) 0.026(4) 0.030(4) 0.008(3) 0.004(3) 0.004(3)
C10 0.037(5) 0.035(4) 0.035(4) 0.019(4) 0.021(4) 0.017(4)
C11 0.048(4) 0.024(3) 0.037(3) 0.018(3) 0.020(3) 0.027(3)
C12 0.048(4) 0.024(3) 0.037(3) 0.018(3) 0.020(3) 0.027(3)
C13 0.037(5) 0.036(5) 0.048(5) 0.025(4) 0.002(4) 0.007(4)
C14 0.038(5) 0.050(5) 0.053(5) 0.023(4) 0.008(4) -0.002(4)
C15 0.046(6) 0.067(8) 0.134(12) 0.022(8) 0.034(7) 0.000(5)
C16 0.104(14) 0.069(12) 0.095(10) 0.059(11) 0.026(10) -0.002(8)
C16' 0.100(14) 0.063(12) 0.100(12) 0.061(12) 0.025(10) 0.006(8)
C17 0.058(7) 0.051(6) 0.078(7) 0.003(5) 0.019(6) -0.021(5)
C18 0.029(4) 0.034(4) 0.031(4) 0.025(4) 0.014(3) 0.011(3)
C19 0.064(6) 0.035(5) 0.041(5) 0.030(4) 0.026(4) 0.018(4)
C20 0.146(11) 0.060(7) 0.048(5) 0.046(5) 0.046(6) 0.063(7)
C21 0.086(7) 0.084(9) 0.139(11) 0.090(9) 0.029(7) -0.007(6)
C22 0.134(10) 0.074(8) 0.069(7) 0.062(7) 0.060(7) 0.072(8)
C23 0.044(5) 0.052(5) 0.042(5) 0.030(5) 0.017(4) 0.017(4)
C24 0.042(5) 0.090(7) 0.074(7) 0.049(6) 0.030(5) 0.012(5)
C25 0.040(7) 0.103(9) 0.119(9) 0.057(7) 0.009(7) 0.001(7)
C26 0.040(8) 0.095(8) 0.122(10) 0.052(8) 0.013(7) -0.002(7)
C27 0.077(9) 0.111(10) 0.121(8) 0.081(8) 0.065(7) 0.034(8)
C25' 0.041(7) 0.100(8) 0.120(9) 0.053(7) 0.012(7) -0.002(7)
C26' 0.081(9) 0.109(10) 0.123(9) 0.084(8) 0.061(8) 0.032(8)
C27' 0.074(9) 0.113(10) 0.125(9) 0.073(8) 0.065(7) 0.039(7)
C28 0.127(18) 0.20(2) 0.105(13) 0.120(15) 0.070(14) 0.094(16)
C28' 0.129(18) 0.20(2) 0.103(13) 0.120(16) 0.071(14) 0.096(16)
C29 0.127(18) 0.19(2) 0.144(14) 0.084(17) 0.057(16) 0.088(16)
C29' 0.127(18) 0.19(2) 0.145(14) 0.085(17) 0.057(16) 0.088(16)
O1 0.028(3) 0.029(3) 0.020(3) 0.016(2) 0.007(2) 0.009(2)
O2 0.025(3) 0.026(3) 0.024(3) 0.018(2) 0.010(2) 0.011(2)
O3 0.031(3) 0.026(3) 0.034(3) 0.019(2) 0.017(2) 0.011(2)
O4 0.023(3) 0.026(3) 0.025(3) 0.016(2) 0.008(2) 0.012(2)
O5 0.033(3) 0.031(3) 0.027(3) 0.017(2) 0.012(2) 0.010(2)
O6 0.039(3) 0.025(3) 0.027(3) 0.018(2) 0.019(2) 0.019(2)
O7 0.041(3) 0.026(3) 0.031(3) 0.013(3) 0.007(3) 0.006(3)
O8 0.044(4) 0.056(4) 0.049(4) 0.027(3) 0.023(3) 0.009(3)
O9 0.037(3) 0.026(3) 0.025(3) 0.019(2) 0.011(2) 0.008(2)
O10 0.035(3) 0.026(3) 0.024(3) 0.016(2) 0.015(2) 0.009(2)
O11 0.033(3) 0.046(3) 0.032(3) 0.024(3) 0.017(3) 0.017(3)
O12 0.046(4) 0.053(4) 0.041(4) 0.022(3) 0.019(3) 0.007(3)
O13 0.150(11) 0.163(12) 0.112(9) 0.104(9) 0.023(8) 0.047(9)
N1 0.027(3) 0.027(3) 0.018(3) 0.012(3) 0.009(3) 0.005(3)
N2 0.037(4) 0.024(3) 0.027(3) 0.015(3) 0.017(3) 0.019(3)
N3 0.022(3) 0.022(3) 0.021(3) 0.014(3) 0.008(3) 0.010(3)
N4 0.034(4) 0.031(4) 0.020(3) 0.011(3) 0.011(3) 0.015(3)
N5 0.049(5) 0.058(5) 0.022(4) 0.011(4) 0.004(3) 0.034(4)
N6 0.024(3) 0.029(3) 0.025(3) 0.018(3) 0.010(3) 0.009(3)
N7 0.035(3) 0.103(6) 0.056(4) 0.008(4) 0.012(3) 0.025(4)
N8 0.035(3) 0.103(6) 0.056(4) 0.008(4) 0.012(3) 0.025(4)

loop_
_atom_type_symbol
_atom_type_description
_atom_type_scat_dispersion_real
_atom_type_scat_dispersion_imag
_atom_type_scat_source
C C 0.0033 0.0016 'International Tables Vol C Tables 4.2.6.8 and 6.1.1.4'
H H 0.0000 0.0000 'International Tables Vol C Tables 4.2.6.8 and 6.1.1.4'
N N 0.0061 0.0033 'International Tables Vol C Tables 4.2.6.8 and 6.1.1.4'
O O 0.0106 0.0060 'International Tables Vol C Tables 4.2.6.8 and 6.1.1.4'
Fe Fe 0.3463 0.8444 'International Tables Vol C Tables 4.2.6.8 and 6.1.1.4'
Dy Dy -0.1892 4.4098 'International Tables Vol C Tables 4.2.6.8 and 6.1.1.4'

loop_
_geom_angle_atom_site_label_1
_geom_angle_atom_site_label_2
_geom_angle_atom_site_label_3
_geom_angle
_geom_angle_site_symmetry_1
_geom_angle_site_symmetry_3
O2 Dy1 O4 111.24(14) . .
O2 Dy1 O1 97.46(10) . .
O4 Dy1 O1 67.42(14) . .
O2 Dy1 O6 67.34(14) . .
O4 Dy1 O6 97.16(18) . .
O1 Dy1 O6 153.66(14) . .
O2 Dy1 O5 152.54(14) . .
O4 Dy1 O5 91.89(18) . .
O1 Dy1 O5 77.37(14) . .
O6 Dy1 O5 126.06(17) . .
O2 Dy1 O3 90.97(10) . .
O4 Dy1 O3 153.21(13) . .
O1 Dy1 O3 126.17(12) . .
O6 Dy1 O3 77.19(14) . .
O5 Dy1 O3 71.77(15) . .
O2 Dy1 N1 67.62(15) . .
O4 Dy1 N1 132.96(18) . .
O1 Dy1 N1 66.28(15) . .
O6 Dy1 N1 121.65(19) . .
O5 Dy1 N1 85.92(18) . .
O3 Dy1 N1 68.50(15) . .
O2 Dy1 N2 133.29(15) . .
O4 Dy1 N2 67.44(18) . .
O1 Dy1 N2 121.14(16) . .
O6 Dy1 N2 66.65(18) . .
O5 Dy1 N2 68.46(18) . .
O3 Dy1 N2 86.56(15) . .
N1 Dy1 N2 149.04(19) . .
O2 Dy1 Fe2 103.10(8) . .
O4 Dy1 Fe2 33.88(12) . .
O1 Dy1 Fe2 34.00(7) . .
O6 Dy1 Fe2 125.70(13) . .
O5 Dy1 Fe2 87.71(13) . .
O3 Dy1 Fe2 156.33(7) . .
N1 Dy1 Fe2 99.12(13) . .
N2 Dy1 Fe2 96.99(14) . .
O2 Dy1 Fe1 34.01(7) . .
O4 Dy1 Fe1 102.42(12) . .
O1 Dy1 Fe1 125.74(7) . .
O6 Dy1 Fe1 33.91(12) . .
O5 Dy1 Fe1 156.10(13) . .
O3 Dy1 Fe1 87.51(7) . .
N1 Dy1 Fe1 97.68(13) . .
N2 Dy1 Fe1 99.30(13) . .
Fe2 Dy1 Fe1 114.77(3) . .
O6 Fe1 O2 81.26(16) . .
O6 Fe1 O7 99.5(2) . .
O2 Fe1 O7 96.63(19) . .
O6 Fe1 O9 92.0(2) . .
O2 Fe1 O9 171.86(18) . .
O7 Fe1 O9 88.9(2) . .
O6 Fe1 N6 168.6(2) . 2_566
O2 Fe1 N6 94.87(18) . 2_566
O7 Fe1 N6 91.6(2) . 2_566
O9 Fe1 N6 90.9(2) . 2_566
O6 Fe1 N3 92.3(2) . 2_566
O2 Fe1 N3 89.99(18) . 2_566
O7 Fe1 N3 167.2(2) . 2_566
O9 Fe1 N3 85.7(2) . 2_566
N6 Fe1 N3 76.9(2) 2_566 2_566
O6 Fe1 Dy1 41.68(14) . .
O2 Fe1 Dy1 40.33(8) . .
O7 Fe1 Dy1 106.65(17) . .
O9 Fe1 Dy1 132.18(15) . .
N6 Fe1 Dy1 132.08(16) 2_566 .
N3 Fe1 Dy1 85.45(15) 2_566 .
O1 Fe2 O4 81.61(17) . .
O1 Fe2 O11 100.11(19) . .
O4 Fe2 O11 96.3(2) . .
O1 Fe2 O10 91.11(17) . .
O4 Fe2 O10 172.1(2) . .
O11 Fe2 O10 87.9(2) . .
O1 Fe2 N6 169.72(19) . .
O4 Fe2 N6 96.4(2) . .
O11 Fe2 N6 90.1(2) . .
O10 Fe2 N6 90.2(2) . .
O1 Fe2 N3 92.82(18) . .
O4 Fe2 N3 91.5(2) . .
O11 Fe2 N3 165.7(2) . .
O10 Fe2 N3 85.8(2) . .
N6 Fe2 N3 77.1(2) . .
O1 Fe2 Dy1 41.43(8) . .
O4 Fe2 Dy1 40.78(14) . .
O11 Fe2 Dy1 106.27(17) . .
O10 Fe2 Dy1 131.57(15) . .
N6 Fe2 Dy1 134.43(16) . .
N3 Fe2 Dy1 87.41(16) . .
N1 C1 C2 111.2(6) . .
N1 C1 H1A 109.4 . .
C2 C1 H1A 109.4 . .
N1 C1 H1B 109.4 . .
C2 C1 H1B 109.4 . .
H1A C1 H1B 108.0 . .
O1 C2 C1 109.0(6) . .
O1 C2 H2A 109.9 . .
C1 C2 H2A 109.9 . .
O1 C2 H2B 109.9 . .
C1 C2 H2B 109.9 . .
H2A C2 H2B 108.3 . .
N1 C3 C4 111.3(6) . .
N1 C3 H3A 109.4 . .
C4 C3 H3A 109.4 . .
N1 C3 H3B 109.4 . .
C4 C3 H3B 109.4 . .
H3A C3 H3B 108.0 . .
O2 C4 C3 108.8(6) . .
O2 C4 H4A 109.9 . .
C3 C4 H4A 109.9 . .
O2 C4 H4B 109.9 . .
C3 C4 H4B 109.9 . .
H4A C4 H4B 108.3 . .
N1 C5 C6 111.7(6) . .
N1 C5 H5A 109.3 . .
C6 C5 H5A 109.3 . .
N1 C5 H5B 109.3 . .
C6 C5 H5B 109.3 . .
H5A C5 H5B 107.9 . .
O3 C6 C5 110.2(6) . .
O3 C6 H6A 109.6 . .
C5 C6 H6A 109.6 . .
O3 C6 H6B 109.6 . .
C5 C6 H6B 109.6 . .
H6A C6 H6B 108.1 . .
N2 C7 C8 111.5(6) . .
N2 C7 H7A 109.3 . .
C8 C7 H7A 109.3 . .
N2 C7 H7B 109.3 . .
C8 C7 H7B 109.3 . .
H7A C7 H7B 108.0 . .
O4 C8 C7 109.5(6) . .
O4 C8 H8A 109.8 . .
C7 C8 H8A 109.8 . .
O4 C8 H8B 109.8 . .
C7 C8 H8B 109.8 . .
H8A C8 H8B 108.2 . .
N2 C9 C10 109.5(6) . .
N2 C9 H9A 109.8 . .
C10 C9 H9A 109.8 . .
N2 C9 H9B 109.8 . .
C10 C9 H9B 109.8 . .
H9A C9 H9B 108.2 . .
O5 C10 C9 109.6(6) . .
O5 C10 H10A 109.7 . .
C9 C10 H10A 109.7 . .
O5 C10 H10B 109.7 . .
C9 C10 H10B 109.7 . .
H10A C10 H10B 108.2 . .
N2 C11 C12 111.7(6) . .
N2 C11 H11A 109.3 . .
C12 C11 H11A 109.3 . .
N2 C11 H11B 109.3 . .
C12 C11 H11B 109.3 . .
H11A C11 H11B 107.9 . .
O6 C12 C11 109.4(6) . .
O6 C12 H12A 109.8 . .
C11 C12 H12A 109.8 . .
O6 C12 H12B 109.8 . .
C11 C12 H12B 109.8 . .
H12A C12 H12B 108.2 . .
O8 C13 O7 129.0(8) . .
O8 C13 C14 116.9(8) . .
O7 C13 C14 114.1(8) . .
C17 C14 C13 112.0(8) . .
C17 C14 C15 112.7(10) . .
C13 C14 C15 109.0(9) . .
C17 C14 C16 118.1(13) . .
C13 C14 C16 106.9(10) . .
C15 C14 C16 96.8(14) . .
C17 C14 C16' 89(2) . .
C13 C14 C16' 99.0(16) . .
C15 C14 C16' 133(2) . .
C16 C14 C16' 37.7(17) . .
C14 C15 H15A 109.5 . .
C14 C15 H15B 109.5 . .
H15A C15 H15B 109.5 . .
C14 C15 H15C 109.5 . .
H15A C15 H15C 109.5 . .
H15B C15 H15C 109.5 . .
C14 C16 H16A 109.5 . .
C14 C16 H16B 109.5 . .
C14 C16 H16C 109.5 . .
C14 C16' H16D 109.5 . .
C14 C16' H16E 109.5 . .
H16D C16' H16E 109.5 . .
C14 C16' H16F 109.5 . .
H16D C16' H16F 109.5 . .
H16E C16' H16F 109.5 . .
C14 C17 H17A 109.5 . .
C14 C17 H17B 109.5 . .
H17A C17 H17B 109.5 . .
C14 C17 H17C 109.5 . .
H17A C17 H17C 109.5 . .
H17B C17 H17C 109.5 . .
O10 C18 O9 125.8(7) 2_566 .
O10 C18 C19 117.5(7) 2_566 .
O9 C18 C19 116.8(7) . .
C22 C19 C20 112.3(9) . .
C22 C19 C18 111.8(7) . .
C20 C19 C18 111.2(7) . .
C22 C19 C21 108.4(10) . .
C20 C19 C21 107.5(9) . .
C18 C19 C21 105.4(8) . .
C19 C20 H20A 109.5 . .
C19 C20 H20B 109.5 . .
H20A C20 H20B 109.5 . .
C19 C20 H20C 109.5 . .
H20A C20 H20C 109.5 . .
H20B C20 H20C 109.5 . .
C19 C21 H21A 109.5 . .
C19 C21 H21B 109.5 . .
H21A C21 H21B 109.5 . .
C19 C21 H21C 109.5 . .
H21A C21 H21C 109.5 . .
H21B C21 H21C 109.5 . .
C19 C22 H22A 109.5 . .
C19 C22 H22B 109.5 . .
H22A C22 H22B 109.5 . .
C19 C22 H22C 109.5 . .
H22A C22 H22C 109.5 . .
H22B C22 H22C 109.5 . .
O12 C23 O11 126.0(8) . .
O12 C23 C24 118.8(8) . .
O11 C23 C24 115.1(8) . .
C23 C24 C25 106.3(10) . .
C23 C24 C27 115(2) . .
C25 C24 C27 125(3) . .
C23 C24 C26' 104.0(10) . .
C25 C24 C26' 147.7(14) . .
C27 C24 C26' 47(3) . .
C23 C24 C25' 111.3(15) . .
C25 C24 C25' 53.6(18) . .
C27 C24 C25' 130(3) . .
C26' C24 C25' 105(2) . .
C23 C24 C26 108.1(14) . .
C25 C24 C26 92.2(18) . .
C27 C24 C26 107(3) . .
C26' C24 C26 67.9(19) . .
C25' C24 C26 39(2) . .
C23 C24 C27' 107.6(9) . .
C25 C24 C27' 85.1(14) . .
C27 C24 C27' 50(3) . .
C26' C24 C27' 96.2(13) . .
C25' C24 C27' 129.2(18) . .
C26 C24 C27' 143.6(16) . .
C24 C25 H25A 109.5 . .
C24 C25 H25B 109.5 . .
C24 C25 H25C 109.5 . .
C24 C26 H26A 109.5 . .
C24 C26 H26B 109.5 . .
C24 C26 H26C 109.5 . .
C24 C27 H27A 109.5 . .
C24 C27 H27B 109.5 . .
C24 C27 H27C 109.5 . .
C24 C25' H25D 109.5 . .
C24 C25' H25E 109.5 . .
H25D C25' H25E 109.5 . .
C24 C25' H25F 109.5 . .
H25D C25' H25F 109.5 . .
H25E C25' H25F 109.5 . .
C24 C26' H26D 109.5 . .
C24 C26' H26E 109.5 . .
H26D C26' H26E 109.5 . .
C24 C26' H26F 109.5 . .
H26D C26' H26F 109.5 . .
H26E C26' H26F 109.5 . .
C24 C27' H27D 109.5 . .
C24 C27' H27E 109.5 . .
H27D C27' H27E 109.5 . .
C24 C27' H27F 109.5 . .
H27D C27' H27F 109.5 . .
H27E C27' H27F 109.5 . .
C29 C28 H28A 109.5 . .
C29 C28 H28B 109.5 . .
H28A C28 H28B 109.5 . .
C29 C28 H28C 109.5 . .
H28A C28 H28C 109.5 . .
H28B C28 H28C 109.5 . .
C29' C28' H28D 109.5 . .
C29' C28' H28E 109.5 . .
H28D C28' H28E 109.5 . .
C29' C28' H28F 109.5 . .
H28D C28' H28F 109.5 . .
H28E C28' H28F 109.5 . .
C28 C29 O13 154(3) . .
C28 C29 H29A 97.9 . .
O13 C29 H29A 97.9 . .
C28 C29 H29B 97.9 . .
O13 C29 H29B 97.9 . .
H29A C29 H29B 103.7 . .
C28' C29' O13 108.9(16) . .
C28' C29' H29C 109.9 . .
O13 C29' H29C 109.9 . .
C28' C29' H29D 109.9 . .
O13 C29' H29D 109.9 . .
H29C C29' H29D 108.3 . .
C2 O1 Fe2 129.1(4) . .
C2 O1 Dy1 126.3(4) . .
Fe2 O1 Dy1 104.57(12) . .
C4 O2 Fe1 121.6(3) . .
C4 O2 Dy1 126.2(3) . .
Fe1 O2 Dy1 105.66(12) . .
C6 O3 Dy1 114.8(3) . .
C6 O3 H3C 104.3 . .
Dy1 O3 H3C 117.6 . .
C8 O4 Fe2 121.5(4) . .
C8 O4 Dy1 126.0(4) . .
Fe2 O4 Dy1 105.3(2) . .
C10 O5 Dy1 115.7(4) . .
C10 O5 H5C 111.1 . .
Dy1 O5 H5C 109.1 . .
C12 O6 Fe1 129.7(5) . .
C12 O6 Dy1 125.9(4) . .
Fe1 O6 Dy1 104.4(2) . .
C13 O7 Fe1 135.9(6) . .
C18 O9 Fe1 130.6(5) . .
C18 O10 Fe2 131.5(5) 2_566 .
C23 O11 Fe2 135.8(6) . .
C29' O13 C29 12.0(8) . .
C29' O13 H13D 103.9 . .
C29 O13 H13D 102.4 . .
C5 N1 C1 111.4(6) . .
C5 N1 C3 110.8(6) . .
C1 N1 C3 110.6(6) . .
C5 N1 Dy1 111.3(4) . .
C1 N1 Dy1 105.5(4) . .
C3 N1 Dy1 107.0(4) . .
C7 N2 C9 110.0(6) . .
C7 N2 C11 111.7(6) . .
C9 N2 C11 112.4(6) . .
C7 N2 Dy1 107.1(4) . .
C9 N2 Dy1 111.2(4) . .
C11 N2 Dy1 104.2(4) . .
N4 N3 Fe1 118.7(5) . 2_566
N4 N3 Fe2 118.3(5) . .
Fe1 N3 Fe2 98.5(2) 2_566 .
N5 N4 N3 179.2(8) . .
N7 N6 Fe2 128.3(6) . .
N7 N6 Fe1 125.3(6) . 2_566
Fe2 N6 Fe1 101.6(3) . 2_566
N8 N7 N6 178.5(14) . .

loop_
_geom_bond_atom_site_label_1
_geom_bond_atom_site_label_2
_geom_bond_distance
_geom_bond_site_symmetry_2
Dy1 O2 2.277(3) .
Dy1 O4 2.290(5) .
Dy1 O1 2.312(3) .
Dy1 O6 2.326(5) .
Dy1 O5 2.392(5) .
Dy1 O3 2.422(3) .
Dy1 N1 2.604(6) .
Dy1 N2 2.611(6) .
Dy1 Fe2 3.3818(12) .
Dy1 Fe1 3.3876(11) .
Fe1 O6 1.951(5) .
Fe1 O2 1.968(3) .
Fe1 O7 1.970(6) .
Fe1 O9 2.061(5) .
Fe1 N6 2.097(6) 2_566
Fe1 N3 2.140(6) 2_566
Fe2 O1 1.954(3) .
Fe2 O4 1.955(5) .
Fe2 O11 1.992(5) .
Fe2 O10 2.058(5) .
Fe2 N6 2.087(6) .
Fe2 N3 2.142(6) .
C1 N1 1.483(9) .
C1 C2 1.522(11) .
C1 H1A 0.9900 .
C1 H1B 0.9900 .
C2 O1 1.423(7) .
C2 H2A 0.9900 .
C2 H2B 0.9900 .
C3 N1 1.484(9) .
C3 C4 1.512(10) .
C3 H3A 0.9900 .
C3 H3B 0.9900 .
C4 O2 1.437(8) .
C4 H4A 0.9900 .
C4 H4B 0.9900 .
C5 N1 1.467(10) .
C5 C6 1.518(11) .
C5 H5A 0.9900 .
C5 H5B 0.9900 .
C6 O3 1.432(8) .
C6 H6A 0.9900 .
C6 H6B 0.9900 .
C7 N2 1.476(10) .
C7 C8 1.513(11) .
C7 H7A 0.9900 .
C7 H7B 0.9900 .
C8 O4 1.420(8) .
C8 H8A 0.9900 .
C8 H8B 0.9900 .
C9 N2 1.481(10) .
C9 C10 1.539(11) .
C9 H9A 0.9900 .
C9 H9B 0.9900 .
C10 O5 1.431(9) .
C10 H10A 0.9900 .
C10 H10B 0.9900 .
C11 N2 1.488(10) .
C11 C12 1.541(11) .
C11 H11A 0.9900 .
C11 H11B 0.9900 .
C12 O6 1.399(8) .
C12 H12A 0.9900 .
C12 H12B 0.9900 .
C13 O8 1.265(11) .
C13 O7 1.281(10) .
C13 C14 1.541(12) .
C14 C17 1.511(15) .
C14 C15 1.554(16) .
C14 C16 1.571(18) .
C14 C16' 1.571(18) .
C15 H15A 0.9800 .
C15 H15B 0.9800 .
C15 H15C 0.9800 .
C16 H16A 0.9800 .
C16 H16B 0.9800 .
C16 H16C 0.9800 .
C16' H16D 0.9800 .
C16' H16E 0.9800 .
C16' H16F 0.9800 .
C17 H17A 0.9800 .
C17 H17B 0.9800 .
C17 H17C 0.9800 .
C18 O10 1.260(9) 2_566
C18 O9 1.268(9) .
C18 C19 1.532(10) .
C19 C22 1.490(13) .
C19 C20 1.515(13) .
C19 C21 1.552(16) .
C20 H20A 0.9800 .
C20 H20B 0.9800 .
C20 H20C 0.9800 .
C21 H21A 0.9800 .
C21 H21B 0.9800 .
C21 H21C 0.9800 .
C22 H22A 0.9800 .
C22 H22B 0.9800 .
C22 H22C 0.9800 .
C23 O12 1.258(11) .
C23 O11 1.275(10) .
C23 C24 1.532(13) .
C24 C25 1.560(10) .
C24 C27 1.560(10) .
C24 C26' 1.560(10) .
C24 C25' 1.560(10) .
C24 C26 1.560(10) .
C24 C27' 1.560(10) .
C25 H25A 0.9800 .
C25 H25B 0.9800 .
C25 H25C 0.9800 .
C26 H26A 0.9800 .
C26 H26B 0.9800 .
C26 H26C 0.9800 .
C27 H27A 0.9800 .
C27 H27B 0.9800 .
C27 H27C 0.9800 .
C25' H25D 0.9800 .
C25' H25E 0.9800 .
C25' H25F 0.9800 .
C26' H26D 0.9800 .
C26' H26E 0.9800 .
C26' H26F 0.9800 .
C27' H27D 0.9800 .
C27' H27E 0.9800 .
C27' H27F 0.9800 .
C28 C29 1.474(13) .
C28 H28A 0.9800 .
C28 H28B 0.9800 .
C28 H28C 0.9800 .
C28' C29' 1.473(14) .
C28' H28D 0.9800 .
C28' H28E 0.9800 .
C28' H28F 0.9800 .
C29 O13 1.522(6) .
C29 H29A 0.9900 .
C29 H29B 0.9900 .
C29' O13 1.521(6) .
C29' H29C 0.9900 .
C29' H29D 0.9900 .
O3 H3C 0.8601 .
O5 H5C 0.8599 .
O10 C18 1.260(9) 2_566
O13 H13D 0.8000 .
N3 N4 1.217(9) .
N3 Fe1 2.140(6) 2_566
N4 N5 1.149(9) .
N6 N7 1.235(10) .
N6 Fe1 2.097(6) 2_566
N7 N8 1.105(11) .

loop_
_geom_hbond_atom_site_label_D
_geom_hbond_atom_site_label_H
_geom_hbond_atom_site_label_A
_geom_hbond_distance_DH
_geom_hbond_distance_HA
_geom_hbond_distance_DA
_geom_hbond_angle_DHA
_geom_hbond_site_symmetry_A
O5 H5C O12 0.86 1.72 2.575(8) 171.0 .
O3 H3C O8 0.86 1.74 2.599(7) 178.1 .
O13 H13D O12 0.80 1.90 2.675(12) 164.7 1_556
